data_7233681
loop_
_publ_author_name
'Kaori Fujisawa'
'Yuki Okuda'
'Yuichi Izumi'
'Akira Nagamatsu'
'Yuki Rokusha'
'Yusuke Sadaike'
'Osamu Tsutsumi'

_publ_section_title
;
 Reversible thermal-mode control of luminescence from liquid-crystalline
 gold(I) complexes
;
_journal_name_full 'Journal of Materials Chemistry C'
_journal_page_first 3549
_journal_page_last 3555
_journal_paper_doi 10.1039/C3TC31973C
_journal_volume 2
_journal_year 2014
_chemical_formula_moiety 'C13 H17 Au1 Cl1 N1 O1'
_chemical_formula_sum 'C13 H17 Au Cl N O'
_chemical_formula_weight 435.69
_space_group_IT_number 14
_space_group_name_Hall '-P 2yab'
_space_group_name_H-M_alt 'P 1 21/a 1'
_symmetry_cell_setting monoclinic
_symmetry_space_group_name_Hall '-P 2yab'
_symmetry_space_group_name_H-M 'P 1 21/a 1'
_atom_sites_solution_hydrogens geom
_atom_sites_solution_primary direct
_atom_sites_solution_secondary difmap
_cell_angle_alpha 90
_cell_angle_beta 116.686(8)
_cell_angle_gamma 90
_cell_formula_units_Z 8
_cell_length_a 20.744(2)
_cell_length_b 7.279(3)
_cell_length_c 21.511(3)
_cell_measurement_reflns_used 24
_cell_measurement_temperature 296
_cell_measurement_theta_max 13.84
_cell_measurement_theta_min 9.41
_cell_volume 2902.1(13)
_computing_cell_refinement 'MSC/AFC Diffractometer Control Software'
_computing_data_collection
;MSC/AFC Diffractometer Control Software
 (Molecular Structure Corporation, 1992)
;
_computing_data_reduction 'CrystalStructure (Molecular Structure Corporation & Rigaku, 2001)'
_computing_molecular_graphics 'ORTEP-3 for Windows (Farrugia, 1997)'
_computing_publication_material 'WinGX (Farrugia, 1999)'
_computing_structure_refinement 'SHELXL97 (Sheldrick, 2008)'
_computing_structure_solution 'SIR92 (Altomare et al., 1994)'
_diffrn_ambient_temperature 296
_diffrn_measured_fraction_theta_full 0.947
_diffrn_measured_fraction_theta_max 0.947
_diffrn_measurement_device_type 'Rigaku AFC-5R diffractometer'
_diffrn_measurement_method \w
_diffrn_radiation_monochromator graphite
_diffrn_radiation_probe x-ray
_diffrn_radiation_type CuK\a
_diffrn_radiation_wavelength 1.54184
_diffrn_reflns_av_R_equivalents 0.026
_diffrn_reflns_av_unetI/netI 0.0249
_diffrn_reflns_limit_h_max 25
_diffrn_reflns_limit_h_min -1
_diffrn_reflns_limit_k_max 1
_diffrn_reflns_limit_k_min -8
_diffrn_reflns_limit_l_max 23
_diffrn_reflns_limit_l_min -26
_diffrn_reflns_number 6660
_diffrn_reflns_theta_full 70.11
_diffrn_reflns_theta_max 70.11
_diffrn_reflns_theta_min 4.27
_diffrn_standards_decay_% 8.67
_diffrn_standards_interval_count 150
_diffrn_standards_number 3
_exptl_absorpt_coefficient_mu 20.619
_exptl_absorpt_correction_T_max 0.4158
_exptl_absorpt_correction_T_min 0.0532
_exptl_absorpt_correction_type gaussian
_exptl_absorpt_process_details '(Coppens et al., 1965)'
_exptl_crystal_colour colourless
_exptl_crystal_density_diffrn 1.994
_exptl_crystal_density_method 'not measured'
_exptl_crystal_description block
_exptl_crystal_F_000 1648
_exptl_crystal_size_max 0.69
_exptl_crystal_size_mid 0.08
_exptl_crystal_size_min 0.06
_refine_diff_density_max 1.472
_refine_diff_density_min -1.709
_refine_diff_density_rms 0.167
_refine_ls_extinction_coef 0.00075(4)
_refine_ls_extinction_method SHELXL
_refine_ls_goodness_of_fit_ref 1.076
_refine_ls_hydrogen_treatment constr
_refine_ls_matrix_type full
_refine_ls_number_parameters 345
_refine_ls_number_reflns 5222
_refine_ls_number_restraints 275
_refine_ls_restrained_S_all 1.059
_refine_ls_R_factor_all 0.0547
_refine_ls_R_factor_gt 0.043
_refine_ls_shift/su_max 0.001
_refine_ls_shift/su_mean 0
_refine_ls_structure_factor_coef Fsqd
_refine_ls_weighting_details 'calc w=1/[\s^2^(Fo^2^)+(0.0722P)^2^+5.7276P] where P=(Fo^2^+2Fc^2^)/3'
_refine_ls_weighting_scheme calc
_refine_ls_wR_factor_ref 0.1252
_reflns_number_gt 4283
_reflns_number_total 5222
_reflns_threshold_expression >2\s(I)
_cod_data_source_file 1000002.cif
_cod_data_source_block PCOD1000002
_cod_original_sg_symbol_H-M 'P 21/a'
_cod_original_formula_sum 'C13 H17 Au1 Cl1 N1 O1'
_cod_database_code 7233681

loop_
_symmetry_equiv_pos_as_xyz
'x, y, z'
'-x+1/2, y+1/2, -z'
'-x, -y, -z'
'x-1/2, -y-1/2, z'

loop_
_atom_site_label
_atom_site_fract_x
_atom_site_fract_y
_atom_site_fract_z
_atom_site_U_iso_or_equiv
_atom_site_adp_type
_atom_site_calc_flag
_atom_site_refinement_flags
_atom_site_occupancy
_atom_site_disorder_assembly
_atom_site_disorder_group
_atom_site_type_symbol
Au1 0.506303(17) 0.74875(5) 0.487269(18) 0.06416(15) Uani d DU 1 . . Au
Au2 0.664537(19) 0.53480(5) 0.585376(19) 0.06687(16) Uani d DU 1 . . Au
C1 0.4754(5) 0.7361(12) 0.5592(5) 0.067(2) Uani d DU 1 D . C
C2 0.4379(4) 0.7324(12) 0.6559(5) 0.0654(18) Uani d DU 1 . . C
C3 0.4794(5) 0.6301(14) 0.7150(5) 0.073(2) Uani d U 1 . . C
H3 0.5198 0.5661 0.7189 0.088 Uiso calc R 1 . . H
C4 0.4590(5) 0.6258(14) 0.7678(5) 0.0726(19) Uani d U 1 . . C
H4 0.4858 0.5573 0.8076 0.087 Uiso calc R 1 D . H
C5 0.3988(4) 0.7225(13) 0.7622(5) 0.0674(18) Uani d U 1 D . C
C6 0.3580(4) 0.8249(14) 0.7032(5) 0.0696(18) Uani d U 1 . . C
H6 0.3175 0.8888 0.6992 0.084 Uiso calc R 1 D . H
C7 0.3787(4) 0.8300(13) 0.6506(5) 0.0693(19) Uani d U 1 . . C
H7 0.3524 0.9002 0.6111 0.083 Uiso calc R 1 . . H
C8 0.3200(5) 0.7951(15) 0.8125(5) 0.075(2) Uani d DU 1 . . C
H8A 0.278 0.7568 0.7707 0.09 Uiso calc R 1 A 2 H
H8B 0.3249 0.9272 0.8108 0.09 Uiso calc R 1 A 2 H
C9 0.3115(5) 0.7422(15) 0.8761(5) 0.080(2) Uani d DU 1 . . C
H9A 0.3537 0.7818 0.9174 0.096 Uiso calc R 1 . . H
H9B 0.3082 0.6096 0.878 0.096 Uiso calc R 1 . . H
C10 0.2444(5) 0.8286(16) 0.8755(5) 0.083(2) Uani d DU 1 . . C
H10A 0.2489 0.9612 0.8753 0.1 Uiso calc R 1 D . H
H10B 0.2027 0.7935 0.8329 0.1 Uiso calc R 1 . . H
C11 0.2314(5) 0.7736(16) 0.9370(5) 0.087(2) Uani d DU 1 . . C
H11A 0.2292 0.6406 0.9387 0.105 Uiso calc R 1 . . H
H11B 0.2718 0.8144 0.9796 0.105 Uiso calc R 1 . . H
C12 0.1631(6) 0.8527(19) 0.9335(6) 0.102(3) Uani d DU 1 . . C
H12A 0.1228 0.8153 0.8902 0.122 Uiso calc R 1 D . H
H12B 0.1659 0.9857 0.9335 0.122 Uiso calc R 1 . . H
C13 0.1490(7) 0.792(2) 0.9941(7) 0.115(3) Uani d DU 1 . . C
H13A 0.1049 0.8462 0.9896 0.138 Uiso calc R 1 . . H
H13B 0.1883 0.8304 1.0371 0.138 Uiso calc R 1 . . H
H13C 0.1449 0.6604 0.9937 0.138 Uiso calc R 1 . . H
C14 0.6951(5) 0.5339(13) 0.5132(5) 0.070(2) Uani d DU 1 E . C
C15 0.7364(4) 0.5709(11) 0.4190(4) 0.0618(17) Uani d DU 1 . . C
C16 0.8045(4) 0.5142(12) 0.4299(5) 0.0662(18) Uani d U 1 . . C
H16 0.8369 0.4675 0.4729 0.079 Uiso calc R 1 . . H
C17 0.8237(4) 0.5278(12) 0.3762(5) 0.0672(18) Uani d U 1 . . C
H17 0.8686 0.4863 0.3823 0.081 Uiso calc R 1 E . H
C18 0.7750(4) 0.6046(13) 0.3124(4) 0.0649(18) Uani d U 1 E . C
C19 0.7075(4) 0.6591(13) 0.3033(5) 0.0704(19) Uani d U 1 . . C
H19 0.6749 0.7066 0.2605 0.085 Uiso calc R 1 E . H
C20 0.6877(4) 0.6449(13) 0.3557(5) 0.0708(19) Uani d U 1 . . C
H20 0.6424 0.6841 0.349 0.085 Uiso calc R 1 . . H
C21 0.8594(4) 0.5817(14) 0.2667(4) 0.074(2) Uani d DU 1 . . C
H21A 0.869 0.4509 0.2735 0.089 Uiso calc R 1 B 2 H
H21B 0.8949 0.6464 0.3069 0.089 Uiso calc R 1 B 2 H
C22 0.8626(4) 0.6463(14) 0.2004(4) 0.076(2) Uani d DU 1 C . C
H22A 0.8497 0.7753 0.193 0.091 Uiso calc PR 0.62(5) C 1 H
H22B 0.8274 0.5783 0.161 0.091 Uiso calc PR 0.62(5) C 1 H
H22C 0.8214 0.597 0.1602 0.091 Uiso d PR 0.38(5) C 2 H
H22D 0.8597 0.7792 0.1976 0.091 Uiso d PR 0.38(5) C 2 H
C23 0.9373(7) 0.620(3) 0.2036(8) 0.075(3) Uani d PDU 0.62(5) C 1 C
H23A 0.9519 0.493 0.215 0.09 Uiso calc PR 0.62(5) C 1 H
H23B 0.9718 0.6961 0.2407 0.09 Uiso calc PR 0.62(5) C 1 H
C24 0.9396(9) 0.669(5) 0.1354(11) 0.080(4) Uani d PDU 0.62(5) C 1 C
H24A 0.9222 0.7939 0.1222 0.096 Uiso calc PR 0.62(5) C 1 H
H24B 0.9079 0.5877 0.0988 0.096 Uiso calc PR 0.62(5) C 1 H
C25 1.0166(9) 0.654(4) 0.1421(10) 0.086(4) Uani d PDU 0.62(5) C 1 C
H25A 1.05 0.7117 0.1853 0.103 Uiso calc PR 0.62(5) C 1 H
H25B 1.0295 0.5251 0.1448 0.103 Uiso calc PR 0.62(5) C 1 H
C26 1.0253(11) 0.742(5) 0.0821(12) 0.097(5) Uani d PDU 0.62(5) C 1 C
H26A 1.0736 0.7225 0.0883 0.116 Uiso calc PR 0.62(5) C 1 H
H26B 1.0162 0.8717 0.0812 0.116 Uiso calc PR 0.62(5) C 1 H
H26C 0.9917 0.6879 0.039 0.116 Uiso calc PR 0.62(5) C 1 H
C23A 0.9314(13) 0.581(5) 0.1976(15) 0.078(4) Uani d PDU 0.38(5) C 2 C
H23C 0.9293 0.4485 0.1915 0.093 Uiso calc PR 0.38(5) C 2 H
H23D 0.9727 0.6089 0.2415 0.093 Uiso calc PR 0.38(5) C 2 H
C24A 0.9415(19) 0.672(6) 0.138(2) 0.081(5) Uani d PDU 0.38(5) C 2 C
H24C 0.8977 0.6568 0.0948 0.097 Uiso calc PR 0.38(5) C 2 H
H24D 0.9496 0.8024 0.1471 0.097 Uiso calc PR 0.38(5) C 2 H
C25A 1.0053(14) 0.589(6) 0.1294(14) 0.084(6) Uani d PDU 0.38(5) C 2 C
H25C 1.0498 0.6186 0.1701 0.101 Uiso calc PR 0.38(5) C 2 H
H25D 1.0004 0.4563 0.1267 0.101 Uiso calc PR 0.38(5) C 2 H
C26A 1.0098(18) 0.660(6) 0.0642(15) 0.089(7) Uani d PDU 0.38(5) C 2 C
H26D 1.0529 0.6131 0.0636 0.107 Uiso calc PR 0.38(5) C 2 H
H26E 1.0111 0.7914 0.0649 0.107 Uiso calc PR 0.38(5) C 2 H
H26F 0.9684 0.6183 0.0234 0.107 Uiso calc PR 0.38(5) C 2 H
Cl1 0.54454(12) 0.7788(3) 0.40467(12) 0.0728(6) Uani d DU 1 D 2 Cl
Cl2 0.63693(13) 0.5482(4) 0.67547(13) 0.0794(6) Uani d DU 1 E 2 Cl
N1 0.4585(4) 0.7358(9) 0.6023(4) 0.0642(16) Uani d DU 1 D 2 N
N2 0.7154(4) 0.5480(11) 0.4721(4) 0.0694(17) Uani d DU 1 E 2 N
O1 0.3837(3) 0.7048(10) 0.8168(3) 0.0786(16) Uani d U 1 D 2 O
O2 0.7884(3) 0.6214(10) 0.2571(3) 0.0747(15) Uani d U 1 E 2 O

loop_
_atom_site_aniso_label
_atom_site_aniso_U_11
_atom_site_aniso_U_22
_atom_site_aniso_U_33
_atom_site_aniso_U_12
_atom_site_aniso_U_13
_atom_site_aniso_U_23
Au1 0.0568(2) 0.0637(3) 0.0710(2) 0.00246(15) 0.02786(16) 0.00058(16)
Au2 0.0607(2) 0.0602(3) 0.0754(2) 0.00428(16) 0.02680(17) 0.00413(17)
C1 0.060(4) 0.063(5) 0.081(5) 0.007(4) 0.033(4) 0.003(4)
C2 0.061(4) 0.063(5) 0.076(4) -0.003(3) 0.034(3) 0.000(3)
C3 0.063(4) 0.071(5) 0.083(4) 0.004(3) 0.031(3) 0.000(4)
C4 0.065(4) 0.075(5) 0.075(4) 0.007(4) 0.029(3) 0.008(4)
C5 0.062(4) 0.072(5) 0.071(4) -0.001(3) 0.033(3) 0.007(4)
C6 0.061(4) 0.072(5) 0.078(4) 0.008(3) 0.032(3) 0.003(4)
C7 0.066(4) 0.067(5) 0.073(4) 0.004(3) 0.030(3) 0.013(4)
C8 0.071(4) 0.081(5) 0.081(4) 0.002(4) 0.041(3) 0.007(4)
C9 0.078(4) 0.088(6) 0.076(4) 0.007(4) 0.036(4) 0.009(4)
C10 0.087(5) 0.090(6) 0.078(4) 0.005(4) 0.041(4) 0.003(4)
C11 0.098(5) 0.093(6) 0.079(4) 0.002(5) 0.046(4) -0.005(4)
C12 0.107(6) 0.109(7) 0.105(6) 0.001(5) 0.060(5) -0.007(5)
C13 0.120(7) 0.127(8) 0.123(7) -0.005(7) 0.077(6) -0.011(7)
C14 0.056(4) 0.064(5) 0.084(5) 0.010(4) 0.027(3) 0.004(4)
C15 0.056(3) 0.048(4) 0.077(4) -0.004(3) 0.027(3) -0.005(3)
C16 0.054(3) 0.057(4) 0.078(4) -0.001(3) 0.021(3) -0.002(4)
C17 0.048(3) 0.062(4) 0.083(4) 0.003(3) 0.022(3) 0.004(4)
C18 0.053(3) 0.061(4) 0.075(4) -0.006(3) 0.024(3) 0.001(4)
C19 0.055(3) 0.067(5) 0.076(4) -0.004(3) 0.017(3) 0.007(4)
C20 0.051(3) 0.070(5) 0.084(4) -0.006(3) 0.024(3) 0.000(4)
C21 0.062(4) 0.075(5) 0.079(4) 0.004(4) 0.026(3) -0.006(4)
C22 0.068(4) 0.076(5) 0.079(4) 0.000(4) 0.028(3) -0.002(4)
C23 0.070(6) 0.070(8) 0.081(6) 0.004(6) 0.030(5) -0.003(6)
C24 0.078(7) 0.076(8) 0.083(7) 0.007(7) 0.033(5) -0.001(7)
C25 0.085(7) 0.082(10) 0.091(8) 0.006(7) 0.040(6) -0.005(7)
C26 0.099(9) 0.093(12) 0.100(10) -0.016(8) 0.046(8) -0.006(9)
C23A 0.070(7) 0.078(9) 0.081(8) -0.001(7) 0.030(6) -0.005(8)
C24A 0.075(9) 0.081(11) 0.083(9) -0.007(9) 0.032(7) -0.007(9)
C25A 0.079(10) 0.085(13) 0.088(10) -0.014(10) 0.038(8) -0.012(10)
C26A 0.089(12) 0.088(15) 0.094(12) -0.023(12) 0.043(9) -0.012(11)
Cl1 0.0684(11) 0.0798(15) 0.0747(12) 0.0065(10) 0.0361(10) 0.0067(11)
Cl2 0.0781(13) 0.0795(16) 0.0823(13) 0.0016(11) 0.0375(11) 0.0067(12)
N1 0.063(3) 0.053(4) 0.078(4) 0.000(3) 0.032(3) -0.004(3)
N2 0.062(4) 0.062(4) 0.082(4) 0.004(3) 0.031(3) 0.000(4)
O1 0.072(3) 0.090(4) 0.079(3) 0.005(3) 0.038(3) 0.010(3)
O2 0.054(3) 0.089(4) 0.072(3) -0.001(3) 0.021(2) -0.002(3)

loop_
_atom_type_symbol
_atom_type_description
_atom_type_scat_dispersion_real
_atom_type_scat_dispersion_imag
_atom_type_scat_source
C C 0.0181 0.0091 'International Tables Vol C Tables 4.2.6.8 and 6.1.1.4'
H H 0 0 'International Tables Vol C Tables 4.2.6.8 and 6.1.1.4'
N N 0.0311 0.018 'International Tables Vol C Tables 4.2.6.8 and 6.1.1.4'
O O 0.0492 0.0322 'International Tables Vol C Tables 4.2.6.8 and 6.1.1.4'
Cl Cl 0.3639 0.7018 'International Tables Vol C Tables 4.2.6.8 and 6.1.1.4'
Au Au -4.4197 7.298 'International Tables Vol C Tables 4.2.6.8 and 6.1.1.4'

loop_
_geom_angle_atom_site_label_1
_geom_angle_atom_site_label_2
_geom_angle_atom_site_label_3
_geom_angle
_geom_angle_site_symmetry_1
_geom_angle_site_symmetry_3
C1 Au1 Cl1 177.0(3) . .
C14 Au2 Cl2 175.4(3) . .
N1 C1 Au1 177.1(8) . .
C7 C2 C3 120.9(8) . .
C7 C2 N1 120.9(8) . .
C3 C2 N1 118.1(8) . .
C4 C3 C2 118.3(8) . .
C4 C3 H3 120.9 . .
C2 C3 H3 120.9 . .
C3 C4 C5 120.9(8) . .
C3 C4 H4 119.6 . .
C5 C4 H4 119.6 . .
O1 C5 C6 124.3(8) . .
O1 C5 C4 115.3(8) . .
C6 C5 C4 120.5(8) . .
C7 C6 C5 118.6(8) . .
C7 C6 H6 120.7 . .
C5 C6 H6 120.7 . .
C6 C7 C2 120.8(8) . .
C6 C7 H7 119.6 . .
C2 C7 H7 119.6 . .
O1 C8 C9 107.7(7) . .
O1 C8 H8A 110.2 . .
C9 C8 H8A 110.2 . .
O1 C8 H8B 110.2 . .
C9 C8 H8B 110.2 . .
H8A C8 H8B 108.5 . .
C8 C9 C10 111.5(8) . .
C8 C9 H9A 109.3 . .
C10 C9 H9A 109.3 . .
C8 C9 H9B 109.3 . .
C10 C9 H9B 109.3 . .
H9A C9 H9B 108 . .
C11 C10 C9 113.8(8) . .
C11 C10 H10A 108.8 . .
C9 C10 H10A 108.8 . .
C11 C10 H10B 108.8 . .
C9 C10 H10B 108.8 . .
H10A C10 H10B 107.7 . .
C12 C11 C10 112.9(9) . .
C12 C11 H11A 109 . .
C10 C11 H11A 109 . .
C12 C11 H11B 109 . .
C10 C11 H11B 109 . .
H11A C11 H11B 107.8 . .
C11 C12 C13 112.6(10) . .
C11 C12 H12A 109.1 . .
C13 C12 H12A 109.1 . .
C11 C12 H12B 109.1 . .
C13 C12 H12B 109.1 . .
H12A C12 H12B 107.8 . .
C12 C13 H13A 109.5 . .
C12 C13 H13B 109.5 . .
H13A C13 H13B 109.5 . .
C12 C13 H13C 109.5 . .
H13A C13 H13C 109.5 . .
H13B C13 H13C 109.5 . .
N2 C14 Au2 174.2(9) . .
C16 C15 C20 121.2(8) . .
C16 C15 N2 119.4(8) . .
C20 C15 N2 119.3(7) . .
C15 C16 C17 119.3(8) . .
C15 C16 H16 120.3 . .
C17 C16 H16 120.3 . .
C16 C17 C18 119.5(8) . .
C16 C17 H17 120.2 . .
C18 C17 H17 120.2 . .
O2 C18 C19 116.6(8) . .
O2 C18 C17 123.8(8) . .
C19 C18 C17 119.5(8) . .
C20 C19 C18 121.5(8) . .
C20 C19 H19 119.3 . .
C18 C19 H19 119.3 . .
C19 C20 C15 118.9(8) . .
C19 C20 H20 120.6 . .
C15 C20 H20 120.6 . .
O2 C21 C22 106.1(6) . .
O2 C21 H21A 110.5 . .
C22 C21 H21A 110.5 . .
O2 C21 H21B 110.5 . .
C22 C21 H21B 110.5 . .
H21A C21 H21B 108.7 . .
C21 C22 C23A 111.8(9) . .
C21 C22 C23 112.7(6) . .
C23A C22 C23 12(2) . .
C21 C22 H22A 109.1 . .
C23A C22 H22A 119.2 . .
C23 C22 H22A 109.1 . .
C21 C22 H22B 109.1 . .
C23A C22 H22B 99 . .
C23 C22 H22B 109.1 . .
H22A C22 H22B 107.8 . .
C21 C22 H22C 109 . .
C23A C22 H22C 108.3 . .
C23 C22 H22C 117.6 . .
H22A C22 H22C 98.3 . .
H22B C22 H22C 10.6 . .
C21 C22 H22D 109.6 . .
C23A C22 H22D 110 . .
C23 C22 H22D 99.3 . .
H22A C22 H22D 11.1 . .
H22B C22 H22D 117 . .
H22C C22 H22D 108 . .
C22 C23 C24 113.2(8) . .
C22 C23 H23A 108.9 . .
C24 C23 H23A 108.9 . .
C22 C23 H23B 108.9 . .
C24 C23 H23B 108.9 . .
H23A C23 H23B 107.8 . .
C23 C24 C25 111.7(9) . .
C23 C24 H24A 109.3 . .
C25 C24 H24A 109.3 . .
C23 C24 H24B 109.3 . .
C25 C24 H24B 109.3 . .
H24A C24 H24B 107.9 . .
C26 C25 C24 113.7(9) . .
C26 C25 H25A 108.8 . .
C24 C25 H25A 108.8 . .
C26 C25 H25B 108.8 . .
C24 C25 H25B 108.8 . .
H25A C25 H25B 107.7 . .
C25 C26 H26A 109.5 . .
C25 C26 H26B 109.5 . .
H26A C26 H26B 109.5 . .
C25 C26 H26C 109.5 . .
H26A C26 H26C 109.5 . .
H26B C26 H26C 109.5 . .
C22 C23A C24A 112.1(9) . .
C22 C23A H23C 109.2 . .
C24A C23A H23C 109.2 . .
C22 C23A H23D 109.2 . .
C24A C23A H23D 109.2 . .
H23C C23A H23D 107.9 . .
C25A C24A C23A 112.1(10) . .
C25A C24A H24C 109.2 . .
C23A C24A H24C 109.2 . .
C25A C24A H24D 109.2 . .
C23A C24A H24D 109.2 . .
H24C C24A H24D 107.9 . .
C26A C25A C24A 112.8(10) . .
C26A C25A H25C 109 . .
C24A C25A H25C 109 . .
C26A C25A H25D 109 . .
C24A C25A H25D 109 . .
H25C C25A H25D 107.8 . .
C25A C26A H26D 109.5 . .
C25A C26A H26E 109.5 . .
H26D C26A H26E 109.5 . .
C25A C26A H26F 109.5 . .
H26D C26A H26F 109.5 . .
H26E C26A H26F 109.5 . .
C1 N1 C2 179.1(9) . .
C14 N2 C15 176.5(9) . .
C5 O1 C8 117.7(7) . .
C18 O2 C21 117.8(6) . .

loop_
_geom_bond_atom_site_label_1
_geom_bond_atom_site_label_2
_geom_bond_site_symmetry_2
_geom_bond_distance
Au1 C1 . 1.924(10)
Au1 Cl1 . 2.258(2)
Au2 C14 . 1.922(10)
Au2 Cl2 . 2.256(2)
C1 N1 . 1.130(12)
C2 C7 . 1.379(12)
C2 C3 . 1.388(12)
C2 N1 . 1.398(11)
C3 C4 . 1.379(12)
C3 H3 . 0.93
C4 C5 . 1.390(12)
C4 H4 . 0.93
C5 O1 . 1.351(10)
C5 C6 . 1.384(12)
C6 C7 . 1.380(12)
C6 H6 . 0.93
C7 H7 . 0.93
C8 O1 . 1.441(11)
C8 C9 . 1.507(11)
C8 H8A . 0.97
C8 H8B . 0.97
C9 C10 . 1.521(11)
C9 H9A . 0.97
C9 H9B . 0.97
C10 C11 . 1.519(11)
C10 H10A . 0.97
C10 H10B . 0.97
C11 C12 . 1.500(12)
C11 H11A . 0.97
C11 H11B . 0.97
C12 C13 . 1.524(13)
C12 H12A . 0.97
C12 H12B . 0.97
C13 H13A . 0.96
C13 H13B . 0.96
C13 H13C . 0.96
C14 N2 . 1.143(11)
C15 C16 . 1.386(11)
C15 C20 . 1.389(12)
C15 N2 . 1.404(11)
C16 C17 . 1.386(13)
C16 H16 . 0.93
C17 C18 . 1.404(12)
C17 H17 . 0.93
C18 O2 . 1.345(10)
C18 C19 . 1.380(11)
C19 C20 . 1.366(13)
C19 H19 . 0.93
C20 H20 . 0.93
C21 O2 . 1.422(9)
C21 C22 . 1.531(6)
C21 H21A . 0.97
C21 H21B . 0.97
C22 C23A . 1.530(10)
C22 C23 . 1.532(8)
C22 H22A . 0.97
C22 H22B . 0.97
C22 H22C . 0.97
C22 H22D . 0.97
C23 C24 . 1.533(9)
C23 H23A . 0.97
C23 H23B . 0.97
C24 C25 . 1.541(9)
C24 H24A . 0.97
C24 H24B . 0.97
C25 C26 . 1.523(9)
C25 H25A . 0.97
C25 H25B . 0.97
C26 H26A . 0.96
C26 H26B . 0.96
C26 H26C . 0.96
C23A C24A . 1.541(10)
C23A H23C . 0.97
C23A H23D . 0.97
C24A C25A . 1.538(10)
C24A H24C . 0.97
C24A H24D . 0.97
C25A C26A . 1.535(10)
C25A H25C . 0.97
C25A H25D . 0.97
C26A H26D . 0.96
C26A H26E . 0.96
C26A H26F . 0.96

loop_
_geom_torsion_atom_site_label_1
_geom_torsion_atom_site_label_2
_geom_torsion_atom_site_label_3
_geom_torsion_atom_site_label_4
_geom_torsion
_geom_torsion_site_symmetry_1
_geom_torsion_site_symmetry_2
_geom_torsion_site_symmetry_3
_geom_torsion_site_symmetry_4
Cl1 Au1 C1 N1 -1E1(2) . . . .
C7 C2 C3 C4 1.2(14) . . . .
N1 C2 C3 C4 -179.7(8) . . . .
C2 C3 C4 C5 -0.5(14) . . . .
C3 C4 C5 O1 178.9(9) . . . .
C3 C4 C5 C6 0.2(15) . . . .
O1 C5 C6 C7 -179.2(9) . . . .
C4 C5 C6 C7 -0.6(15) . . . .
C5 C6 C7 C2 1.3(15) . . . .
C3 C2 C7 C6 -1.7(15) . . . .
N1 C2 C7 C6 179.3(8) . . . .
O1 C8 C9 C10 -178.9(8) . . . .
C8 C9 C10 C11 177.6(9) . . . .
C9 C10 C11 C12 -177.1(10) . . . .
C10 C11 C12 C13 178.0(11) . . . .
Cl2 Au2 C14 N2 -38(10) . . . .
C20 C15 C16 C17 -1.5(13) . . . .
N2 C15 C16 C17 176.6(8) . . . .
C15 C16 C17 C18 2.2(13) . . . .
C16 C17 C18 O2 -179.1(8) . . . .
C16 C17 C18 C19 -2.4(13) . . . .
O2 C18 C19 C20 178.8(8) . . . .
C17 C18 C19 C20 1.9(14) . . . .
C18 C19 C20 C15 -1.1(14) . . . .
C16 C15 C20 C19 0.9(13) . . . .
N2 C15 C20 C19 -177.2(8) . . . .
O2 C21 C22 C23A -170(2) . . . .
O2 C21 C22 C23 177.6(12) . . . .
C21 C22 C23 C24 175.3(19) . . . .
C23A C22 C23 C24 87(6) . . . .
C22 C23 C24 C25 176.2(19) . . . .
C23 C24 C25 C26 -167(2) . . . .
C21 C22 C23A C24A -170(3) . . . .
C23 C22 C23A C24A -74(6) . . . .
C22 C23A C24A C25A -173(3) . . . .
C23A C24A C25A C26A 172(3) . . . .
Au1 C1 N1 C2 -14E1(5) . . . .
C7 C2 N1 C1 -14E1(6) . . . .
C3 C2 N1 C1 4E1(6) . . . .
Au2 C14 N2 C15 -84(18) . . . .
C16 C15 N2 C14 176(15) . . . .
C20 C15 N2 C14 -6(16) . . . .
C6 C5 O1 C8 1.5(14) . . . .
C4 C5 O1 C8 -177.2(8) . . . .
C9 C8 O1 C5 175.3(8) . . . .
C19 C18 O2 C21 174.6(8) . . . .
C17 C18 O2 C21 -8.6(13) . . . .
C22 C21 O2 C18 -169.7(8) . . . .
